data_2215746
loop_
_publ_author_name
'Sarojini, B. K.'
'Narayana,  B.'
'Mayekar, Anil N.'
'Yathirajan, H. S.'
'Bolte, Michael'

_publ_section_title
;
 Ethyl (6-bromo-2-naphthyloxy)acetate
;
_journal_coeditor_code AT2442
_journal_issue 11
_journal_name_full 'Acta Crystallographica Section E'
_journal_page_first o4447
_journal_page_last o4447
_journal_paper_doi 10.1107/S1600536807052300
_journal_volume 63
_journal_year 2007
_chemical_formula_iupac 'C14 H13 Br O3'
_chemical_formula_moiety 'C14 H13 Br O3'
_chemical_formula_sum 'C14 H13 Br O3'
_chemical_formula_weight 309.15
_chemical_name_systematic
;
Ethyl (6-bromo-2-naphthyloxy)acetate
;
_space_group_IT_number 14
_symmetry_cell_setting monoclinic
_symmetry_space_group_name_Hall '-P 2yn'
_symmetry_space_group_name_H-M 'P 1 21/n 1'
_atom_sites_solution_hydrogens geom
_atom_sites_solution_primary direct
_atom_sites_solution_secondary difmap
_audit_creation_method SHELXL-97
_cell_angle_alpha 90.00
_cell_angle_beta 94.857(8)
_cell_angle_gamma 90.00
_cell_formula_units_Z 4
_cell_length_a 4.9979(5)
_cell_length_b 9.3847(7)
_cell_length_c 27.778(3)
_cell_measurement_reflns_used 9086
_cell_measurement_temperature 173(2)
_cell_measurement_theta_max 25.7
_cell_measurement_theta_min 2.7
_cell_volume 1298.2(2)
_computing_cell_refinement 'X-AREA (Stoe & Cie, 2001)'
_computing_data_collection 'X-AREA (Stoe & Cie, 2001)'
_computing_data_reduction 'X-AREA (Stoe & Cie, 2001)'
_computing_molecular_graphics 'XP in SHELXTL-Plus (Sheldrick, 1991)'
_computing_publication_material 'SHELXL97 (Sheldrick, 1997)'
_computing_structure_refinement 'SHELXL97 (Sheldrick, 1997)'
_computing_structure_solution 'SHELXS97 (Sheldrick, 1990)'
_diffrn_ambient_temperature 173(2)
_diffrn_measured_fraction_theta_full 0.999
_diffrn_measured_fraction_theta_max 0.995
_diffrn_measurement_device_type 'Stoe IPDSII two-circle'
_diffrn_measurement_method \w
_diffrn_radiation_monochromator graphite
_diffrn_radiation_source 'fine-focus sealed tube'
_diffrn_radiation_type MoK\a
_diffrn_radiation_wavelength 0.71073
_diffrn_reflns_av_R_equivalents 0.0629
_diffrn_reflns_av_sigmaI/netI 0.0399
_diffrn_reflns_limit_h_max 6
_diffrn_reflns_limit_h_min -6
_diffrn_reflns_limit_k_max 10
_diffrn_reflns_limit_k_min -11
_diffrn_reflns_limit_l_max 29
_diffrn_reflns_limit_l_min -33
_diffrn_reflns_number 9302
_diffrn_reflns_theta_full 25.00
_diffrn_reflns_theta_max 25.40
_diffrn_reflns_theta_min 2.62
_diffrn_standards_number 0
_exptl_absorpt_coefficient_mu 3.163
_exptl_absorpt_correction_T_max 0.5299
_exptl_absorpt_correction_T_min 0.4405
_exptl_absorpt_correction_type multi-scan
_exptl_absorpt_process_details '(MULABS; Spek, 2003; Blessing, 1995)'
_exptl_crystal_colour colourless
_exptl_crystal_density_diffrn 1.582
_exptl_crystal_density_method 'not measured'
_exptl_crystal_description block
_exptl_crystal_F_000 624
_exptl_crystal_size_max 0.31
_exptl_crystal_size_mid 0.25
_exptl_crystal_size_min 0.23
_refine_diff_density_max 0.582
_refine_diff_density_min -0.857
_refine_ls_extinction_coef 0.0201(18)
_refine_ls_extinction_expression Fc^*^=kFc[1+0.001xFc^2^\l^3^/sin(2\q)]^-1/4^
_refine_ls_extinction_method 'SHELXL97 (Sheldrick, 1997)'
_refine_ls_goodness_of_fit_ref 1.047
_refine_ls_hydrogen_treatment constr
_refine_ls_matrix_type full
_refine_ls_number_parameters 164
_refine_ls_number_reflns 2376
_refine_ls_number_restraints 0
_refine_ls_restrained_S_all 1.047
_refine_ls_R_factor_all 0.0463
_refine_ls_R_factor_gt 0.0397
_refine_ls_shift/su_max 0.000
_refine_ls_shift/su_mean 0.000
_refine_ls_structure_factor_coef Fsqd
_refine_ls_weighting_details 'calc w=1/[\s^2^(Fo^2^)+(0.0623P)^2^+0.6519P] where P=(Fo^2^+2Fc^2^)/3'
_refine_ls_weighting_scheme calc
_refine_ls_wR_factor_gt 0.0995
_refine_ls_wR_factor_ref 0.1030
_reflns_number_gt 2076
_reflns_number_total 2376
_reflns_threshold_expression I>2\s(I)
_cod_data_source_file at2442.cif
_cod_data_source_block I
_cod_original_sg_symbol_H-M 'P 21/n'
_cod_database_code 2215746
_cod_database_fobs_code 2215746

loop_
_symmetry_equiv_pos_as_xyz
'x, y, z'
'-x+1/2, y+1/2, -z+1/2'
'-x, -y, -z'
'x-1/2, -y-1/2, z-1/2'

loop_
_atom_site_type_symbol
_atom_site_label
_atom_site_fract_x
_atom_site_fract_y
_atom_site_fract_z
_atom_site_U_iso_or_equiv
_atom_site_adp_type
_atom_site_calc_flag
_atom_site_refinement_flags
_atom_site_occupancy
Br Br1 0.71291(7) 0.13541(4) 0.159251(11) 0.04132(18) Uani d . 1
O O1 0.3202(4) 0.2554(2) 0.43981(7) 0.0302(5) Uani d . 1
O O2 0.5705(4) 0.5159(2) 0.43859(8) 0.0329(5) Uani d . 1
O O3 0.1838(4) 0.62828(18) 0.44924(8) 0.0245(4) Uani d . 1
C C1 0.1656(6) 0.3806(3) 0.44683(11) 0.0258(6) Uani d . 1
H H1A 0.0923 0.3760 0.4788 0.031 Uiso calc R 1
H H1B 0.0125 0.3849 0.4218 0.031 Uiso calc R 1
C C2 0.3349(5) 0.5135(3) 0.44403(9) 0.0212(6) Uani d . 1
C C3 0.3183(6) 0.7654(3) 0.44642(12) 0.0318(7) Uani d . 1
H H3A 0.3878 0.7775 0.4143 0.038 Uiso calc R 1
H H3B 0.4708 0.7719 0.4715 0.038 Uiso calc R 1
C C4 0.1136(8) 0.8775(3) 0.45435(16) 0.0451(9) Uani d . 1
H H4A 0.1958 0.9720 0.4525 0.068 Uiso calc R 1
H H4B 0.0475 0.8646 0.4863 0.068 Uiso calc R 1
H H4C -0.0365 0.8694 0.4294 0.068 Uiso calc R 1
C C11 0.3974(5) 0.2311(3) 0.39419(10) 0.0242(6) Uani d . 1
C C12 0.6027(6) 0.1268(3) 0.39287(12) 0.0294(6) Uani d . 1
H H12 0.6735 0.0822 0.4219 0.035 Uiso calc R 1
C C13 0.6977(6) 0.0911(3) 0.35017(11) 0.0311(6) Uani d . 1
H H13 0.8353 0.0214 0.3497 0.037 Uiso calc R 1
C C14 0.5957(6) 0.1557(3) 0.30589(11) 0.0252(6) Uani d . 1
C C15 0.6936(6) 0.1211(3) 0.26118(12) 0.0302(7) Uani d . 1
H H15 0.8344 0.0536 0.2598 0.036 Uiso calc R 1
C C16 0.5853(6) 0.1848(3) 0.21983(11) 0.0307(6) Uani d . 1
C C17 0.3772(6) 0.2856(3) 0.22061(11) 0.0342(7) Uani d . 1
H H17 0.3024 0.3276 0.1914 0.041 Uiso calc R 1
C C18 0.2840(6) 0.3222(3) 0.26353(12) 0.0337(7) Uani d . 1
H H18 0.1456 0.3915 0.2641 0.040 Uiso calc R 1
C C19 0.3897(5) 0.2589(3) 0.30763(10) 0.0248(6) Uani d . 1
C C20 0.2940(5) 0.2957(3) 0.35258(11) 0.0275(6) Uani d . 1
H H20 0.1573 0.3656 0.3538 0.033 Uiso calc R 1

loop_
_atom_site_aniso_label
_atom_site_aniso_U_11
_atom_site_aniso_U_22
_atom_site_aniso_U_33
_atom_site_aniso_U_12
_atom_site_aniso_U_13
_atom_site_aniso_U_23
Br1 0.0533(3) 0.0473(3) 0.0245(2) -0.01467(14) 0.01019(15) -0.00939(13)
O1 0.0420(11) 0.0227(10) 0.0276(11) 0.0120(8) 0.0127(9) 0.0034(8)
O2 0.0215(11) 0.0365(11) 0.0417(13) 0.0050(8) 0.0074(9) -0.0026(10)
O3 0.0249(9) 0.0192(10) 0.0301(11) 0.0044(7) 0.0067(8) 0.0016(7)
C1 0.0304(14) 0.0196(13) 0.0291(16) 0.0055(10) 0.0115(12) 0.0004(11)
C2 0.0255(14) 0.0241(13) 0.0143(13) 0.0055(10) 0.0030(10) 0.0011(10)
C3 0.0334(15) 0.0244(14) 0.0387(18) -0.0039(11) 0.0093(13) 0.0006(13)
C4 0.059(2) 0.0210(15) 0.058(2) 0.0044(14) 0.0215(19) 0.0020(14)
C11 0.0295(13) 0.0185(12) 0.0253(15) 0.0024(10) 0.0071(11) -0.0008(11)
C12 0.0351(15) 0.0256(14) 0.0280(16) 0.0111(11) 0.0059(12) 0.0043(11)
C13 0.0352(15) 0.0304(15) 0.0283(16) 0.0129(12) 0.0051(12) 0.0014(13)
C14 0.0295(14) 0.0205(13) 0.0256(15) -0.0016(10) 0.0031(11) -0.0039(11)
C15 0.0352(15) 0.0261(15) 0.0297(16) -0.0005(11) 0.0057(13) -0.0044(12)
C16 0.0373(15) 0.0307(15) 0.0246(15) -0.0110(12) 0.0058(12) -0.0053(13)
C17 0.0412(16) 0.0340(16) 0.0265(16) -0.0065(13) -0.0021(13) 0.0047(13)
C18 0.0365(16) 0.0328(16) 0.0316(17) 0.0061(13) 0.0012(12) 0.0032(14)
C19 0.0272(13) 0.0194(13) 0.0279(15) -0.0003(10) 0.0019(11) -0.0003(11)
C20 0.0291(14) 0.0227(14) 0.0312(16) 0.0089(11) 0.0056(11) 0.0021(12)

loop_
_atom_type_symbol
_atom_type_description
_atom_type_scat_dispersion_real
_atom_type_scat_dispersion_imag
_atom_type_scat_source
C C 0.0033 0.0016 'International Tables Vol C Tables 4.2.6.8 and 6.1.1.4'
H H 0.0000 0.0000 'International Tables Vol C Tables 4.2.6.8 and 6.1.1.4'
Br Br -0.2901 2.4595 'International Tables Vol C Tables 4.2.6.8 and 6.1.1.4'
O O 0.0106 0.0060 'International Tables Vol C Tables 4.2.6.8 and 6.1.1.4'

loop_
_geom_angle_atom_site_label_1
_geom_angle_atom_site_label_2
_geom_angle_atom_site_label_3
_geom_angle
C11 O1 C1 117.4(2)
C2 O3 C3 116.1(2)
O1 C1 C2 111.1(2)
O1 C1 H1A 109.4
C2 C1 H1A 109.4
O1 C1 H1B 109.4
C2 C1 H1B 109.4
H1A C1 H1B 108.0
O2 C2 O3 124.8(3)
O2 C2 C1 125.5(2)
O3 C2 C1 109.7(2)
O3 C3 C4 106.8(2)
O3 C3 H3A 110.4
C4 C3 H3A 110.4
O3 C3 H3B 110.4
C4 C3 H3B 110.4
H3A C3 H3B 108.6
C3 C4 H4A 109.5
C3 C4 H4B 109.5
H4A C4 H4B 109.5
C3 C4 H4C 109.5
H4A C4 H4C 109.5
H4B C4 H4C 109.5
C20 C11 O1 126.2(2)
C20 C11 C12 120.4(3)
O1 C11 C12 113.4(3)
C13 C12 C11 120.0(3)
C13 C12 H12 120.0
C11 C12 H12 120.0
C12 C13 C14 121.5(3)
C12 C13 H13 119.2
C14 C13 H13 119.2
C15 C14 C19 119.6(3)
C15 C14 C13 122.4(3)
C19 C14 C13 118.0(3)
C16 C15 C14 119.8(3)
C16 C15 H15 120.1
C14 C15 H15 120.1
C15 C16 C17 121.5(3)
C15 C16 Br1 119.8(2)
C17 C16 Br1 118.7(2)
C18 C17 C16 119.5(3)
C18 C17 H17 120.3
C16 C17 H17 120.3
C17 C18 C19 121.3(3)
C17 C18 H18 119.4
C19 C18 H18 119.4
C20 C19 C14 119.8(3)
C20 C19 C18 121.9(3)
C14 C19 C18 118.3(3)
C11 C20 C19 120.3(2)
C11 C20 H20 119.8
C19 C20 H20 119.8

loop_
_geom_bond_atom_site_label_1
_geom_bond_atom_site_label_2
_geom_bond_distance
Br1 C16 1.907(3)
O1 C11 1.374(3)
O1 C1 1.428(3)
O2 C2 1.200(3)
O3 C2 1.330(3)
O3 C3 1.457(3)
C1 C2 1.513(4)
C1 H1A 0.9900
C1 H1B 0.9900
C3 C4 1.497(4)
C3 H3A 0.9900
C3 H3B 0.9900
C4 H4A 0.9800
C4 H4B 0.9800
C4 H4C 0.9800
C11 C20 1.367(4)
C11 C12 1.421(4)
C12 C13 1.357(4)
C12 H12 0.9500
C13 C14 1.426(4)
C13 H13 0.9500
C14 C15 1.411(4)
C14 C19 1.417(4)
C15 C16 1.366(4)
C15 H15 0.9500
C16 C17 1.407(5)
C17 C18 1.360(5)
C17 H17 0.9500
C18 C19 1.423(4)
C18 H18 0.9500
C19 C20 1.417(4)
C20 H20 0.9500

loop_
_geom_hbond_atom_site_label_D
_geom_hbond_atom_site_label_H
_geom_hbond_atom_site_label_A
_geom_hbond_site_symmetry_A
_geom_hbond_distance_DH
_geom_hbond_distance_HA
_geom_hbond_distance_DA
_geom_hbond_angle_DHA
C1 H1A O3 3_566 0.99 2.52 3.499(3) 168.5

loop_
_geom_torsion_atom_site_label_1
_geom_torsion_atom_site_label_2
_geom_torsion_atom_site_label_3
_geom_torsion_atom_site_label_4
_geom_torsion
C11 O1 C1 C2 -70.4(3)
C3 O3 C2 O2 2.1(4)
C3 O3 C2 C1 -178.9(2)
O1 C1 C2 O2 -2.8(4)
O1 C1 C2 O3 178.1(2)
C2 O3 C3 C4 -178.7(3)
C1 O1 C11 C20 -15.6(4)
C1 O1 C11 C12 165.1(2)
C20 C11 C12 C13 0.2(5)
O1 C11 C12 C13 179.5(3)
C11 C12 C13 C14 -0.2(5)
C12 C13 C14 C15 179.3(3)
C12 C13 C14 C19 -0.3(4)
C19 C14 C15 C16 -1.4(4)
C13 C14 C15 C16 179.0(3)
C14 C15 C16 C17 0.2(4)
C14 C15 C16 Br1 -178.8(2)
C15 C16 C17 C18 1.0(5)
Br1 C16 C17 C18 -179.9(2)
C16 C17 C18 C19 -1.1(5)
C15 C14 C19 C20 -178.9(3)
C13 C14 C19 C20 0.7(4)
C15 C14 C19 C18 1.3(4)
C13 C14 C19 C18 -179.0(3)
C17 C18 C19 C20 -179.8(3)
C17 C18 C19 C14 -0.1(4)
O1 C11 C20 C19 -179.0(3)
C12 C11 C20 C19 0.3(4)
C14 C19 C20 C11 -0.7(4)
C18 C19 C20 C11 179.0(3)

loop_
_cod_related_entry_id
_cod_related_entry_database
_cod_related_entry_code
1 ChemSpider 3376464
